data_2213043
loop_
_publ_author_name
'Wu, Qiao-Lin'
'Su, Qing'
'Ye, Ling'
'Li, Bao'
'Mu, Ying'

_publ_section_title \m-Oxo-bis{dichlorido[\h^5^-2,3,4,5-tetramethyl-1-(4-methylphenyl)cyclopentadienyl]titanium(IV)}
_journal_coeditor_code TK2146
_journal_issue 4
_journal_name_full 'Acta Crystallographica Section E'
_journal_page_first m1158
_journal_page_last m1159
_journal_paper_doi 10.1107/S1600536807012585
_journal_volume 63
_journal_year 2007
_chemical_formula_iupac '[Ti2 (C16 H19)2 Cl4 O]'
_chemical_formula_moiety 'C32 H38 Cl4 O Ti2'
_chemical_formula_sum 'C32 H38 Cl4 O Ti2'
_chemical_formula_weight 676.22
_chemical_name_systematic
;
\m-Oxo-bis{dichlorido[\h^5^-2,3,4,5-tetramethyl-1-(4-
methylphenyl)cyclopentadienyl]titanium(IV)}
;
_space_group_IT_number 15
_symmetry_cell_setting monoclinic
_symmetry_space_group_name_Hall '-C 2yc'
_symmetry_space_group_name_H-M 'C 1 2/c 1'
_atom_sites_solution_hydrogens geom
_atom_sites_solution_primary direct
_atom_sites_solution_secondary difmap
_cell_angle_alpha 90
_cell_angle_beta 94.61(2)
_cell_angle_gamma 90
_cell_formula_units_Z 4
_cell_length_a 16.268(8)
_cell_length_b 13.459(5)
_cell_length_c 15.019(7)
_cell_measurement_reflns_used 12659
_cell_measurement_temperature 295(2)
_cell_measurement_theta_max 55.0
_cell_measurement_theta_min 6.1
_cell_volume 3278(3)
_computing_cell_refinement RAPID-AUTO
_computing_data_collection 'RAPID-AUTO (Rigaku, 1998)'
_computing_data_reduction 'CrystalStructure (Rigaku/MSC Rigaku, 2002)'
_computing_molecular_graphics 'PLATON (Spek, 2003) and MERCURY (Macrae <i>et al.</i>,  2006)'
_computing_publication_material SHELXL97
_computing_structure_refinement 'SHELXL97 (Sheldrick, 1997)'
_computing_structure_solution 'SHELXS97 (Sheldrick, 1997)'
_diffrn_ambient_temperature 295(2)
_diffrn_measured_fraction_theta_full 0.996
_diffrn_measured_fraction_theta_max 0.996
_diffrn_measurement_device_type 'Rigaku R-AXIS RAPID'
_diffrn_measurement_method \w
_diffrn_radiation_monochromator graphite
_diffrn_radiation_source 'fine-focus sealed tube'
_diffrn_radiation_type MoK\a
_diffrn_radiation_wavelength 0.71073
_diffrn_reflns_av_R_equivalents 0.031
_diffrn_reflns_av_sigmaI/netI 0.025
_diffrn_reflns_limit_h_max 21
_diffrn_reflns_limit_h_min -21
_diffrn_reflns_limit_k_max 17
_diffrn_reflns_limit_k_min -17
_diffrn_reflns_limit_l_max 19
_diffrn_reflns_limit_l_min -19
_diffrn_reflns_number 15845
_diffrn_reflns_theta_full 27.5
_diffrn_reflns_theta_max 27.5
_diffrn_reflns_theta_min 3.0
_diffrn_standards_decay_% 0
_diffrn_standards_interval_count 0
_diffrn_standards_interval_time 0
_diffrn_standards_number 0
_exptl_absorpt_coefficient_mu 0.837
_exptl_absorpt_correction_T_max 0.878
_exptl_absorpt_correction_T_min 0.819
_exptl_absorpt_correction_type multi-scan
_exptl_absorpt_process_details '(ABSCOR; Higashi, 1995)'
_exptl_crystal_colour red
_exptl_crystal_density_diffrn 1.370
_exptl_crystal_density_method 'not measured'
_exptl_crystal_description block
_exptl_crystal_F_000 1400
_exptl_crystal_size_max 0.25
_exptl_crystal_size_mid 0.22
_exptl_crystal_size_min 0.16
_refine_diff_density_max 0.38
_refine_diff_density_min -0.23
_refine_ls_extinction_method none
_refine_ls_goodness_of_fit_ref 1.05
_refine_ls_hydrogen_treatment constr
_refine_ls_matrix_type full
_refine_ls_number_parameters 182
_refine_ls_number_reflns 3747
_refine_ls_number_restraints 0
_refine_ls_restrained_S_all 1.05
_refine_ls_R_factor_all 0.048
_refine_ls_R_factor_gt 0.036
_refine_ls_shift/su_max 0.001
_refine_ls_shift/su_mean 0.000
_refine_ls_structure_factor_coef Fsqd
_refine_ls_weighting_details 'calc w=1/[\s^2^(Fo^2^)+(0.0547P)^2^+0.938P] where P=(Fo^2^+2Fc^2^)/3'
_refine_ls_weighting_scheme calc
_refine_ls_wR_factor_gt 0.092
_refine_ls_wR_factor_ref 0.097
_reflns_number_gt 3009
_reflns_number_total 3747
_reflns_threshold_expression I>\2s(I)
_cod_data_source_file tk2146.cif
_cod_data_source_block I
_cod_depositor_comments
;
The following automatic conversions were performed:
'_symmetry_cell_setting' value 'Monoclinic' changed to 'monoclinic'
according to '/home/saulius/struct/CIF-dictionaries/cif_core.dic'
dictionary named 'cif_core.dic' version 2.4.1 from 2010-06-29.

Automatic conversion script
Id: cif_fix_enum 1527 2010-12-29 10:47:43Z saulius 

The following automatic conversions were performed:

'_symmetry_cell_setting' value 'Monoclinic' changed to 'monoclinic'
according to /home/saulius/struct/CIF-dictionaries/cif_core.dic
dictionary named 'cif_core.dic' version 2.4.1 from 2010-06-29.

Automatic conversion script
Id: cif_fix_values 1715 2011-07-08 13:25:40Z adriana 
;
_cod_original_sg_symbol_H-M 'C 2/c'
_cod_database_code 2213043
_cod_database_fobs_code 2213043

loop_
_symmetry_equiv_pos_as_xyz
'x, y, z'
'-x, y, -z+1/2'
'x+1/2, y+1/2, z'
'-x+1/2, y+1/2, -z+1/2'
'-x, -y, -z'
'x, -y, z-1/2'
'-x+1/2, -y+1/2, -z'
'x+1/2, -y+1/2, z-1/2'

loop_
_atom_site_type_symbol
_atom_site_label
_atom_site_fract_x
_atom_site_fract_y
_atom_site_fract_z
_atom_site_U_iso_or_equiv
_atom_site_adp_type
_atom_site_calc_flag
_atom_site_refinement_flags
_atom_site_occupancy
Ti Ti1 0.390353(18) 0.62793(2) 0.24722(2) 0.02866(11) Uani d . 1
Cl Cl1 0.34401(4) 0.73148(5) 0.34996(4) 0.05922(18) Uani d . 1
Cl Cl2 0.38994(4) 0.48009(4) 0.31704(4) 0.05887(18) Uani d . 1
O O1 0.5000 0.65406(13) 0.2500 0.0336(4) Uani d S 1
C C1 0.38606(11) 0.63656(13) 0.09110(12) 0.0337(4) Uani d . 1
C C2 0.34556(11) 0.54726(14) 0.11310(12) 0.0361(4) Uani d . 1
C C3 0.27241(11) 0.57333(14) 0.15352(12) 0.0357(4) Uani d . 1
C C4 0.26802(11) 0.67808(14) 0.15790(12) 0.0345(4) Uani d . 1
C C5 0.33938(11) 0.71792(13) 0.12059(12) 0.0336(4) Uani d . 1
C C6 0.35965(12) 0.82425(14) 0.11071(12) 0.0367(4) Uani d . 1
C C7 0.43737(14) 0.86190(16) 0.13623(17) 0.0499(5) Uani d . 1
H H7 0.4782 0.8195 0.1609 0.060 Uiso calc R 1
C C8 0.45521(16) 0.96161(17) 0.12553(18) 0.0586(6) Uani d . 1
H H8 0.5078 0.9848 0.1434 0.070 Uiso calc R 1
C C9 0.39712(16) 1.02698(16) 0.08926(16) 0.0531(6) Uani d . 1
C C10 0.31946(17) 0.99014(16) 0.06462(16) 0.0557(6) Uani d . 1
H H10 0.2788 1.0332 0.0407 0.067 Uiso calc R 1
C C11 0.30050(14) 0.89108(15) 0.07458(15) 0.0477(5) Uani d . 1
H H11 0.2476 0.8686 0.0570 0.057 Uiso calc R 1
C C12 0.45931(13) 0.64154(16) 0.03795(14) 0.0432(5) Uani d . 1
H H12A 0.4984 0.5915 0.0586 0.065 Uiso calc R 1
H H12B 0.4844 0.7059 0.0449 0.065 Uiso calc R 1
H H12C 0.4424 0.6303 -0.0240 0.065 Uiso calc R 1
C C13 0.37300(15) 0.44444(15) 0.09157(16) 0.0504(5) Uani d . 1
H H13A 0.3396 0.3968 0.1196 0.076 Uiso calc R 1
H H13B 0.4297 0.4358 0.1132 0.076 Uiso calc R 1
H H13C 0.3673 0.4348 0.0280 0.076 Uiso calc R 1
C C14 0.20887(13) 0.50294(16) 0.18237(16) 0.0499(5) Uani d . 1
H H14A 0.1905 0.5246 0.2384 0.075 Uiso calc R 1
H H14B 0.2323 0.4377 0.1892 0.075 Uiso calc R 1
H H14C 0.1629 0.5013 0.1381 0.075 Uiso calc R 1
C C15 0.19792(13) 0.73486(17) 0.19109(16) 0.0502(5) Uani d . 1
H H15A 0.1554 0.7428 0.1435 0.075 Uiso calc R 1
H H15B 0.2169 0.7990 0.2116 0.075 Uiso calc R 1
H H15C 0.1764 0.6993 0.2395 0.075 Uiso calc R 1
C C16 0.4174(2) 1.13565(19) 0.0776(2) 0.0845(10) Uani d . 1
H H16A 0.4550 1.1425 0.0319 0.127 Uiso calc R 1
H H16B 0.4424 1.1616 0.1329 0.127 Uiso calc R 1
H H16C 0.3677 1.1718 0.0607 0.127 Uiso calc R 1

loop_
_atom_site_aniso_label
_atom_site_aniso_U_11
_atom_site_aniso_U_22
_atom_site_aniso_U_33
_atom_site_aniso_U_12
_atom_site_aniso_U_13
_atom_site_aniso_U_23
Ti1 0.02468(17) 0.03049(17) 0.03030(17) -0.00022(12) -0.00094(12) -0.00028(12)
Cl1 0.0540(3) 0.0762(4) 0.0465(3) 0.0208(3) -0.0014(2) -0.0211(3)
Cl2 0.0637(4) 0.0469(3) 0.0624(4) -0.0187(3) -0.0174(3) 0.0208(3)
O1 0.0269(9) 0.0377(9) 0.0356(9) 0.000 -0.0015(7) 0.000
C1 0.0291(9) 0.0410(10) 0.0302(9) 0.0019(7) -0.0026(7) -0.0016(7)
C2 0.0326(10) 0.0395(10) 0.0350(10) 0.0007(8) -0.0046(7) -0.0065(8)
C3 0.0275(9) 0.0401(10) 0.0383(10) -0.0013(7) -0.0049(7) -0.0023(8)
C4 0.0267(9) 0.0401(10) 0.0357(9) 0.0039(7) -0.0042(7) 0.0001(8)
C5 0.0302(9) 0.0377(9) 0.0318(9) 0.0035(7) -0.0042(7) 0.0026(7)
C6 0.0373(10) 0.0391(10) 0.0334(9) 0.0025(8) 0.0008(8) 0.0040(8)
C7 0.0373(11) 0.0460(12) 0.0650(15) -0.0005(9) -0.0043(10) 0.0133(10)
C8 0.0505(14) 0.0511(13) 0.0737(16) -0.0127(11) 0.0013(12) 0.0121(12)
C9 0.0711(16) 0.0388(10) 0.0501(12) -0.0020(11) 0.0084(11) 0.0103(9)
C10 0.0698(16) 0.0447(12) 0.0508(13) 0.0147(11) -0.0058(12) 0.0140(10)
C11 0.0473(12) 0.0467(11) 0.0468(12) 0.0066(9) -0.0111(10) 0.0074(9)
C12 0.0383(10) 0.0562(12) 0.0357(10) 0.0021(9) 0.0062(8) -0.0034(9)
C13 0.0506(13) 0.0423(11) 0.0577(13) 0.0024(9) -0.0001(10) -0.0139(10)
C14 0.0367(11) 0.0518(12) 0.0604(14) -0.0121(9) -0.0018(10) -0.0006(10)
C15 0.0326(11) 0.0542(12) 0.0637(14) 0.0112(9) 0.0035(10) -0.0013(10)
C16 0.116(3) 0.0471(14) 0.092(2) -0.0101(15) 0.017(2) 0.0184(14)

loop_
_atom_type_symbol
_atom_type_description
_atom_type_scat_dispersion_real
_atom_type_scat_dispersion_imag
_atom_type_scat_source
C C 0.0033 0.0016 'International Tables Vol C Tables 4.2.6.8 and 6.1.1.4'
H H 0.0000 0.0000 'International Tables Vol C Tables 4.2.6.8 and 6.1.1.4'
O O 0.0106 0.0060 'International Tables Vol C Tables 4.2.6.8 and 6.1.1.4'
Cl Cl 0.1484 0.1585 'International Tables Vol C Tables 4.2.6.8 and 6.1.1.4'
Ti Ti 0.2776 0.4457 'International Tables Vol C Tables 4.2.6.8 and 6.1.1.4'

loop_
_geom_angle_atom_site_label_1
_geom_angle_atom_site_label_2
_geom_angle_atom_site_label_3
_geom_angle_site_symmetry_3
_geom_angle
O1 Ti1 Cl2 . 101.56(5)
O1 Ti1 Cl1 . 104.28(5)
Cl2 Ti1 Cl1 . 102.37(4)
O1 Ti1 C1 . 87.92(5)
Cl2 Ti1 C1 . 120.62(5)
Cl1 Ti1 C1 . 132.06(5)
O1 Ti1 C5 . 101.60(6)
Cl2 Ti1 C5 . 145.02(5)
Cl1 Ti1 C5 . 96.88(6)
C1 Ti1 C5 . 35.32(6)
O1 Ti1 C2 . 110.21(6)
Cl2 Ti1 C2 . 88.77(6)
Cl1 Ti1 C2 . 140.74(5)
C1 Ti1 C2 . 35.27(7)
C5 Ti1 C2 . 58.65(7)
O1 Ti1 C3 . 144.10(6)
Cl2 Ti1 C3 . 88.30(5)
Cl1 Ti1 C3 . 107.16(6)
C1 Ti1 C3 . 58.04(7)
C5 Ti1 C3 . 57.99(7)
C2 Ti1 C3 . 34.81(7)
O1 Ti1 C4 . 136.54(6)
Cl2 Ti1 C4 . 118.35(5)
Cl1 Ti1 C4 . 84.32(6)
C1 Ti1 C4 . 58.08(7)
C5 Ti1 C4 . 35.06(7)
C2 Ti1 C4 . 57.75(7)
C3 Ti1 C4 . 34.20(6)
Ti1 O1 Ti1 2_655 157.66(11)
C2 C1 C5 . 108.00(17)
C2 C1 C12 . 124.65(17)
C5 C1 C12 . 127.05(18)
C2 C1 Ti1 . 72.71(10)
C5 C1 Ti1 . 72.57(10)
C12 C1 Ti1 . 125.33(13)
C1 C2 C3 . 108.04(16)
C1 C2 C13 . 125.39(19)
C3 C2 C13 . 126.45(18)
C1 C2 Ti1 . 72.02(10)
C3 C2 Ti1 . 74.51(11)
C13 C2 Ti1 . 122.30(13)
C4 C3 C2 . 108.23(17)
C4 C3 C14 . 125.54(19)
C2 C3 C14 . 126.17(19)
C4 C3 Ti1 . 73.05(10)
C2 C3 Ti1 . 70.68(10)
C14 C3 Ti1 . 124.31(14)
C3 C4 C5 . 108.03(16)
C3 C4 C15 . 124.71(18)
C5 C4 C15 . 127.17(18)
C3 C4 Ti1 . 72.75(10)
C5 C4 Ti1 . 70.32(10)
C15 C4 Ti1 . 125.30(14)
C1 C5 C4 . 107.64(16)
C1 C5 C6 . 125.76(18)
C4 C5 C6 . 126.56(17)
C1 C5 Ti1 . 72.11(10)
C4 C5 Ti1 . 74.63(10)
C6 C5 Ti1 . 120.88(12)
C7 C6 C11 . 117.19(19)
C7 C6 C5 . 122.10(17)
C11 C6 C5 . 120.71(18)
C8 C7 C6 . 121.1(2)
C8 C7 H7 . 119.4
C6 C7 H7 . 119.4
C9 C8 C7 . 121.6(2)
C9 C8 H8 . 119.2
C7 C8 H8 . 119.2
C8 C9 C10 . 117.6(2)
C8 C9 C16 . 121.1(2)
C10 C9 C16 . 121.3(2)
C11 C10 C9 . 121.7(2)
C11 C10 H10 . 119.1
C9 C10 H10 . 119.1
C10 C11 C6 . 120.8(2)
C10 C11 H11 . 119.6
C6 C11 H11 . 119.6
C1 C12 H12A . 109.5
C1 C12 H12B . 109.5
H12A C12 H12B . 109.5
C1 C12 H12C . 109.5
H12A C12 H12C . 109.5
H12B C12 H12C . 109.5
C2 C13 H13A . 109.5
C2 C13 H13B . 109.5
H13A C13 H13B . 109.5
C2 C13 H13C . 109.5
H13A C13 H13C . 109.5
H13B C13 H13C . 109.5
C3 C14 H14A . 109.5
C3 C14 H14B . 109.5
H14A C14 H14B . 109.5
C3 C14 H14C . 109.5
H14A C14 H14C . 109.5
H14B C14 H14C . 109.5
C4 C15 H15A . 109.5
C4 C15 H15B . 109.5
H15A C15 H15B . 109.5
C4 C15 H15C . 109.5
H15A C15 H15C . 109.5
H15B C15 H15C . 109.5
C9 C16 H16A . 109.5
C9 C16 H16B . 109.5
H16A C16 H16B . 109.5
C9 C16 H16C . 109.5
H16A C16 H16C . 109.5
H16B C16 H16C . 109.5

loop_
_geom_bond_atom_site_label_1
_geom_bond_atom_site_label_2
_geom_bond_site_symmetry_2
_geom_bond_distance
Ti1 O1 . 1.8153(10)
Ti1 Cl2 . 2.2495(9)
Ti1 Cl1 . 2.2535(9)
Ti1 C1 . 2.343(2)
Ti1 C5 . 2.3491(19)
Ti1 C2 . 2.3520(19)
Ti1 C3 . 2.4018(19)
Ti1 C4 . 2.4056(19)
O1 Ti1 2_655 1.8153(10)
C1 C2 . 1.422(3)
C1 C5 . 1.423(3)
C1 C12 . 1.488(3)
C2 C3 . 1.423(3)
C2 C13 . 1.497(3)
C3 C4 . 1.413(3)
C3 C14 . 1.492(3)
C4 C5 . 1.433(3)
C4 C15 . 1.491(3)
C5 C6 . 1.479(3)
C6 C7 . 1.387(3)
C6 C11 . 1.395(3)
C7 C8 . 1.385(3)
C7 H7 . 0.9300
C8 C9 . 1.372(3)
C8 H8 . 0.9300
C9 C10 . 1.380(4)
C9 C16 . 1.512(3)
C10 C11 . 1.379(3)
C10 H10 . 0.9300
C11 H11 . 0.9300
C12 H12A . 0.9600
C12 H12B . 0.9600
C12 H12C . 0.9600
C13 H13A . 0.9600
C13 H13B . 0.9600
C13 H13C . 0.9600
C14 H14A . 0.9600
C14 H14B . 0.9600
C14 H14C . 0.9600
C15 H15A . 0.9600
C15 H15B . 0.9600
C15 H15C . 0.9600
C16 H16A . 0.9600
C16 H16B . 0.9600
C16 H16C . 0.9600
